data_7025702
loop_
_publ_author_name
'Saha, Tanmoy Kumar'
'Rajashekhar, Bijja'
'Gowda, Ravikumar R.'
'Ramkumar, Venkatachalam'
'Chakraborty, Debashis'

_publ_section_title
;
 Bis(imino)phenoxide complexes of zirconium: synthesis, structural
 characterization and solvent-free ring-opening polymerization of cyclic
 esters and lactides
;
_journal_issue 21
_journal_name_full 'Dalton Transactions'
_journal_page_first 5091
_journal_paper_doi 10.1039/c002875d
_journal_volume 39
_journal_year 2010
_chemical_formula_sum 'C86 H112 N4 O4 Zr'
_chemical_formula_weight 1357.02
_chemical_name_systematic
;

?

;
_space_group_IT_number 14
_symmetry_cell_setting monoclinic
_symmetry_space_group_name_Hall '-P 2yn'
_symmetry_space_group_name_H-M 'P 1 21/n 1'
_atom_sites_solution_hydrogens geom
_atom_sites_solution_primary direct
_atom_sites_solution_secondary difmap
_audit_creation_method SHELXL-97
_cell_angle_alpha 90.00
_cell_angle_beta 112.2990(10)
_cell_angle_gamma 90.00
_cell_formula_units_Z 4
_cell_length_a 16.3135(4)
_cell_length_b 27.1846(7)
_cell_length_c 19.8699(6)
_cell_measurement_reflns_used 3596
_cell_measurement_temperature 173(2)
_cell_measurement_theta_max 20.93
_cell_measurement_theta_min 2.34
_cell_volume 8152.8(4)
_computing_cell_refinement 'APEXII/SAINT, Bruker,2004'
_computing_data_collection 'APEXII, Bruker,2004'
_computing_data_reduction 'SAINT PLUS/XPREP, Bruker,2004'
_computing_molecular_graphics 'ORTEP-3 (Farrugia, 1997)'
_computing_publication_material 'SHELXL-97 (Sheldrick, 1997)'
_computing_structure_refinement 'SHELXL-97 (Sheldrick, 1997)'
_computing_structure_solution 'SHELXS-97 (Sheldrick, 1997)'
_diffrn_ambient_temperature 173(2)
_diffrn_measured_fraction_theta_full 0.985
_diffrn_measured_fraction_theta_max 0.940
_diffrn_measurement_device_type 'Bruker ApexII CCD area detector'
_diffrn_measurement_method 'phi and omega scans'
_diffrn_radiation_monochromator graphite
_diffrn_radiation_source 'fine-focus sealed tube'
_diffrn_radiation_type MoK\a
_diffrn_radiation_wavelength 0.71073
_diffrn_reflns_av_R_equivalents 0.1263
_diffrn_reflns_av_sigmaI/netI 0.2007
_diffrn_reflns_limit_h_max 21
_diffrn_reflns_limit_h_min -19
_diffrn_reflns_limit_k_max 36
_diffrn_reflns_limit_k_min -36
_diffrn_reflns_limit_l_max 25
_diffrn_reflns_limit_l_min -26
_diffrn_reflns_number 61149
_diffrn_reflns_theta_full 25.00
_diffrn_reflns_theta_max 28.39
_diffrn_reflns_theta_min 1.34
_exptl_absorpt_coefficient_mu 0.183
_exptl_absorpt_correction_T_max 0.9660
_exptl_absorpt_correction_T_min 0.9437
_exptl_absorpt_correction_type multi-scan
_exptl_absorpt_process_details 'SADABS (Bruker, 1999)'
_exptl_crystal_colour yellow
_exptl_crystal_density_diffrn 1.106
_exptl_crystal_density_method 'not measured'
_exptl_crystal_description Block
_exptl_crystal_F_000 2912
_exptl_crystal_size_max 0.32
_exptl_crystal_size_mid 0.25
_exptl_crystal_size_min 0.19
_refine_diff_density_max 2.593
_refine_diff_density_min -0.601
_refine_diff_density_rms 0.143
_refine_ls_extinction_method none
_refine_ls_goodness_of_fit_ref 0.973
_refine_ls_hydrogen_treatment constr
_refine_ls_matrix_type full
_refine_ls_number_parameters 868
_refine_ls_number_reflns 19211
_refine_ls_number_restraints 0
_refine_ls_restrained_S_all 0.973
_refine_ls_R_factor_all 0.2079
_refine_ls_R_factor_gt 0.0840
_refine_ls_shift/su_max 0.000
_refine_ls_shift/su_mean 0.000
_refine_ls_structure_factor_coef Fsqd
_refine_ls_weighting_details 'calc w=1/[\s^2^(Fo^2^)+(0.1791P)^2^+0.0000P] where P=(Fo^2^+2Fc^2^)/3'
_refine_ls_weighting_scheme calc
_refine_ls_wR_factor_gt 0.2454
_refine_ls_wR_factor_ref 0.3224
_reflns_number_gt 8364
_reflns_number_total 19211
_reflns_threshold_expression >2sigma(I)
_cod_data_source_file c002875d.txt
_cod_data_source_block new
_cod_depositor_comments
;
The following automatic conversions were performed:

'_symmetry_cell_setting' value 'Monoclinic' changed to 'monoclinic'
according to /home/saulius/struct/CIF-dictionaries/cif_core.dic
dictionary named 'cif_core.dic' version 2.4.2 from 2011-04-26.

Automatic conversion script
Id: cif_fix_values 1891 2012-01-12 08:04:46Z andrius 
;
_cod_original_sg_symbol_H-M P2(1)/n
_cod_database_code 7025702

loop_
_symmetry_equiv_pos_as_xyz
'x, y, z'
'-x+1/2, y+1/2, -z+1/2'
'-x, -y, -z'
'x-1/2, -y-1/2, z-1/2'

loop_
_atom_site_label
_atom_site_type_symbol
_atom_site_fract_x
_atom_site_fract_y
_atom_site_fract_z
_atom_site_U_iso_or_equiv
_atom_site_adp_type
_atom_site_occupancy
_atom_site_symmetry_multiplicity
_atom_site_calc_flag
_atom_site_refinement_flags
C1 C 0.9556(4) 0.11337(18) 0.3357(3) 0.0230(12) Uani 1 1 d .
C2 C 1.0107(4) 0.07074(19) 0.3494(3) 0.0262(13) Uani 1 1 d .
C3 C 1.0502(4) 0.0523(2) 0.4189(3) 0.0379(16) Uani 1 1 d .
H3 H 1.0875 0.0243 0.4264 0.045 Uiso 1 1 calc R
C4 C 1.0378(5) 0.0726(2) 0.4784(3) 0.0413(17) Uani 1 1 d .
C5 C 0.9801(4) 0.1122(2) 0.4646(3) 0.0379(16) Uani 1 1 d .
H5 H 0.9676 0.1259 0.5037 0.046 Uiso 1 1 calc R
C6 C 0.9394(4) 0.13284(19) 0.3952(3) 0.0295(14) Uani 1 1 d .
C7 C 0.8788(4) 0.1732(2) 0.3875(3) 0.0310(14) Uani 1 1 d .
H7 H 0.8669 0.1810 0.4295 0.037 Uiso 1 1 calc R
C8 C 0.7804(4) 0.23602(19) 0.3432(3) 0.0323(14) Uani 1 1 d .
C9 C 0.6893(4) 0.2249(2) 0.3212(3) 0.0339(15) Uani 1 1 d .
C10 C 0.6354(5) 0.2586(2) 0.3373(4) 0.0439(17) Uani 1 1 d .
H10 H 0.5738 0.2521 0.3224 0.053 Uiso 1 1 calc R
C11 C 0.6701(5) 0.3014(2) 0.3746(4) 0.052(2) Uani 1 1 d .
H11 H 0.6329 0.3233 0.3874 0.063 Uiso 1 1 calc R
C12 C 0.7595(5) 0.3129(2) 0.3935(4) 0.0415(17) Uani 1 1 d .
H12 H 0.7820 0.3432 0.4172 0.050 Uiso 1 1 calc R
C13 C 0.8165(4) 0.2802(2) 0.3781(3) 0.0337(15) Uani 1 1 d .
C14 C 0.6510(4) 0.1764(2) 0.2836(4) 0.0467(19) Uani 1 1 d .
H14 H 0.6914 0.1637 0.2602 0.056 Uiso 1 1 calc R
C15 C 0.5582(5) 0.1817(2) 0.2241(4) 0.0506(19) Uani 1 1 d .
H15A H 0.5167 0.1925 0.2461 0.076 Uiso 1 1 calc R
H15B H 0.5389 0.1499 0.2001 0.076 Uiso 1 1 calc R
H15C H 0.5597 0.2060 0.1883 0.076 Uiso 1 1 calc R
C16 C 0.6484(5) 0.1383(2) 0.3393(4) 0.058(2) Uani 1 1 d .
H16A H 0.7085 0.1331 0.3753 0.088 Uiso 1 1 calc R
H16B H 0.6249 0.1072 0.3146 0.088 Uiso 1 1 calc R
H16C H 0.6102 0.1503 0.3638 0.088 Uiso 1 1 calc R
C17 C 0.9127(4) 0.2941(2) 0.3978(4) 0.0392(16) Uani 1 1 d .
H17 H 0.9405 0.2683 0.3774 0.047 Uiso 1 1 calc R
C18 C 0.9630(5) 0.2950(3) 0.4807(4) 0.059(2) Uani 1 1 d .
H18A H 0.9379 0.3205 0.5020 0.089 Uiso 1 1 calc R
H18B H 1.0257 0.3021 0.4918 0.089 Uiso 1 1 calc R
H18C H 0.9576 0.2629 0.5010 0.089 Uiso 1 1 calc R
C19 C 0.9220(5) 0.3432(2) 0.3647(5) 0.059(2) Uani 1 1 d .
H19A H 0.8974 0.3405 0.3115 0.088 Uiso 1 1 calc R
H19B H 0.9847 0.3521 0.3815 0.088 Uiso 1 1 calc R
H19C H 0.8897 0.3686 0.3797 0.088 Uiso 1 1 calc R
C20 C 0.7045(5) 0.2763(2) 0.1628(5) 0.051(2) Uani 1 1 d .
H20 H 0.6648 0.2571 0.1810 0.061 Uiso 1 1 calc R
C21 C 0.7025(6) 0.3294(3) 0.1842(5) 0.082(3) Uani 1 1 d .
H21A H 0.7235 0.3319 0.2372 0.123 Uiso 1 1 calc R
H21B H 0.6417 0.3419 0.1624 0.123 Uiso 1 1 calc R
H21C H 0.7409 0.3489 0.1667 0.123 Uiso 1 1 calc R
C22 C 0.6709(6) 0.2714(3) 0.0834(5) 0.077(3) Uani 1 1 d .
H22A H 0.7095 0.2896 0.0645 0.116 Uiso 1 1 calc R
H22B H 0.6107 0.2848 0.0621 0.116 Uiso 1 1 calc R
H22C H 0.6700 0.2366 0.0704 0.116 Uiso 1 1 calc R
C23 C 1.1222(5) 0.1945(4) 0.3561(5) 0.092(4) Uani 1 1 d .
H23A H 1.1077 0.2007 0.3990 0.138 Uiso 1 1 calc R
H23B H 1.1867 0.1950 0.3704 0.138 Uiso 1 1 calc R
H23C H 1.0990 0.1623 0.3355 0.138 Uiso 1 1 calc R
C24 C 1.0817(4) 0.2333(2) 0.3010(3) 0.0375(15) Uani 1 1 d .
H24 H 1.1018 0.2273 0.2600 0.045 Uiso 1 1 calc R
C25 C 1.1110(6) 0.2833(3) 0.3288(6) 0.093(4) Uani 1 1 d .
H25A H 1.0832 0.3073 0.2901 0.140 Uiso 1 1 calc R
H25B H 1.1756 0.2855 0.3448 0.140 Uiso 1 1 calc R
H25C H 1.0937 0.2902 0.3700 0.140 Uiso 1 1 calc R
C26 C 0.9842(4) 0.2263(2) 0.1174(3) 0.0287(13) Uani 1 1 d .
C27 C 0.9874(5) 0.2776(2) 0.1129(4) 0.0385(16) Uani 1 1 d .
C28 C 1.0639(5) 0.2986(3) 0.1119(4) 0.0485(18) Uani 1 1 d .
H28 H 1.0669 0.3333 0.1077 0.058 Uiso 1 1 calc R
C29 C 1.1359(5) 0.2703(3) 0.1168(4) 0.053(2) Uani 1 1 d .
H29 H 1.1886 0.2856 0.1173 0.064 Uiso 1 1 calc R
C30 C 1.1318(5) 0.2195(3) 0.1209(4) 0.0471(18) Uani 1 1 d .
H30 H 1.1810 0.2002 0.1226 0.057 Uiso 1 1 calc R
C31 C 1.0558(4) 0.1962(2) 0.1227(3) 0.0337(14) Uani 1 1 d .
C32 C 0.9074(5) 0.3096(2) 0.1037(4) 0.0455(18) Uani 1 1 d .
H32 H 0.8661 0.2898 0.1193 0.055 Uiso 1 1 calc R
C33 C 0.9317(6) 0.3560(3) 0.1511(5) 0.074(3) Uani 1 1 d .
H33A H 0.9695 0.3470 0.2010 0.110 Uiso 1 1 calc R
H33B H 0.8775 0.3718 0.1508 0.110 Uiso 1 1 calc R
H33C H 0.9636 0.3789 0.1316 0.110 Uiso 1 1 calc R
C34 C 0.8584(6) 0.3226(3) 0.0234(4) 0.066(2) Uani 1 1 d .
H34A H 0.8979 0.3413 0.0060 0.099 Uiso 1 1 calc R
H34B H 0.8061 0.3426 0.0178 0.099 Uiso 1 1 calc R
H34C H 0.8397 0.2923 -0.0051 0.099 Uiso 1 1 calc R
C35 C 1.0542(4) 0.1405(2) 0.1301(3) 0.0364(15) Uani 1 1 d .
H35 H 1.0045 0.1321 0.1458 0.044 Uiso 1 1 calc R
C36 C 1.0370(5) 0.1139(3) 0.0571(4) 0.059(2) Uani 1 1 d .
H36A H 0.9788 0.1234 0.0215 0.088 Uiso 1 1 calc R
H36B H 1.0385 0.0782 0.0647 0.088 Uiso 1 1 calc R
H36C H 1.0829 0.1232 0.0389 0.088 Uiso 1 1 calc R
C37 C 1.1403(5) 0.1204(3) 0.1877(4) 0.0537(19) Uani 1 1 d .
H37A H 1.1901 0.1277 0.1732 0.081 Uiso 1 1 calc R
H37B H 1.1352 0.0847 0.1920 0.081 Uiso 1 1 calc R
H37C H 1.1505 0.1360 0.2347 0.081 Uiso 1 1 calc R
C38 C 0.8550(4) 0.1842(2) 0.0530(3) 0.0272(13) Uani 1 1 d .
H38 H 0.8731 0.1920 0.0141 0.033 Uiso 1 1 calc R
C39 C 0.7775(4) 0.15374(18) 0.0348(3) 0.0245(12) Uani 1 1 d .
C40 C 0.7396(4) 0.1357(2) -0.0372(3) 0.0291(13) Uani 1 1 d .
H40 H 0.7648 0.1451 -0.0712 0.035 Uiso 1 1 calc R
C41 C 0.6662(4) 0.1043(2) -0.0598(3) 0.0270(13) Uani 1 1 d .
C42 C 0.6322(4) 0.09107(18) -0.0077(3) 0.0257(13) Uani 1 1 d .
H42 H 0.5829 0.0693 -0.0216 0.031 Uiso 1 1 calc R
C43 C 0.6668(4) 0.10817(18) 0.0635(3) 0.0224(12) Uani 1 1 d .
C44 C 0.7393(4) 0.14049(18) 0.0858(3) 0.0218(12) Uani 1 1 d .
C45 C 0.6279(4) 0.0842(2) -0.1358(3) 0.0384(16) Uani 1 1 d .
H45A H 0.6447 0.0496 -0.1354 0.058 Uiso 1 1 calc R
H45B H 0.6508 0.1031 -0.1669 0.058 Uiso 1 1 calc R
H45C H 0.5632 0.0870 -0.1546 0.058 Uiso 1 1 calc R
C46 C 0.6312(4) 0.09189(19) 0.1175(3) 0.0275(13) Uani 1 1 d .
H46 H 0.6486 0.1087 0.1627 0.033 Uiso 1 1 calc R
C47 C 0.5506(4) 0.0430(2) 0.1633(3) 0.0328(14) Uani 1 1 d .
C48 C 0.4626(4) 0.0553(2) 0.1550(3) 0.0337(15) Uani 1 1 d .
C49 C 0.4341(5) 0.0431(2) 0.2106(4) 0.0444(17) Uani 1 1 d .
H49 H 0.3766 0.0526 0.2072 0.053 Uiso 1 1 calc R
C50 C 0.4892(5) 0.0171(3) 0.2712(4) 0.052(2) Uani 1 1 d .
H50 H 0.4692 0.0087 0.3088 0.063 Uiso 1 1 calc R
C51 C 0.5740(5) 0.0034(2) 0.2765(4) 0.051(2) Uani 1 1 d .
H51 H 0.6102 -0.0153 0.3173 0.061 Uiso 1 1 calc R
C52 C 0.6072(4) 0.0164(2) 0.2240(3) 0.0364(15) Uani 1 1 d .
C53 C 0.4033(4) 0.0824(2) 0.0874(3) 0.0368(15) Uani 1 1 d .
H53 H 0.4409 0.1079 0.0768 0.044 Uiso 1 1 calc R
C54 C 0.3726(5) 0.0474(2) 0.0226(4) 0.0508(19) Uani 1 1 d .
H54A H 0.4243 0.0317 0.0178 0.076 Uiso 1 1 calc R
H54B H 0.3396 0.0658 -0.0219 0.076 Uiso 1 1 calc R
H54C H 0.3342 0.0220 0.0301 0.076 Uiso 1 1 calc R
C55 C 0.3251(5) 0.1096(3) 0.0952(4) 0.062(2) Uani 1 1 d .
H55A H 0.2885 0.0862 0.1089 0.093 Uiso 1 1 calc R
H55B H 0.2894 0.1251 0.0487 0.093 Uiso 1 1 calc R
H55C H 0.3475 0.1349 0.1328 0.093 Uiso 1 1 calc R
C56 C 0.6987(4) 0.0020(2) 0.2310(4) 0.0449(18) Uani 1 1 d .
H56 H 0.7019 0.0049 0.1819 0.054 Uiso 1 1 calc R
C57 C 0.7214(6) -0.0514(2) 0.2568(5) 0.072(3) Uani 1 1 d .
H57A H 0.7144 -0.0559 0.3033 0.109 Uiso 1 1 calc R
H57B H 0.7828 -0.0585 0.2631 0.109 Uiso 1 1 calc R
H57C H 0.6814 -0.0738 0.2206 0.109 Uiso 1 1 calc R
C58 C 0.7695(5) 0.0356(2) 0.2831(4) 0.052(2) Uani 1 1 d .
H58A H 0.7623 0.0689 0.2627 0.078 Uiso 1 1 calc R
H58B H 0.8284 0.0231 0.2897 0.078 Uiso 1 1 calc R
H58C H 0.7631 0.0365 0.3302 0.078 Uiso 1 1 calc R
C59 C 1.0834(6) 0.0518(3) 0.5553(4) 0.063(2) Uani 1 1 d .
H59A H 1.1000 0.0175 0.5524 0.094 Uiso 1 1 calc R
H59B H 1.0427 0.0535 0.5810 0.094 Uiso 1 1 calc R
H59C H 1.1367 0.0711 0.5817 0.094 Uiso 1 1 calc R
C60 C 1.0262(4) 0.0487(2) 0.2881(3) 0.0299(14) Uani 1 1 d .
H60 H 1.0091 0.0666 0.2438 0.036 Uiso 1 1 calc R
C61 C 1.0742(4) -0.0103(2) 0.2269(4) 0.0363(15) Uani 1 1 d .
C62 C 1.1627(5) -0.0225(2) 0.2370(4) 0.0438(17) Uani 1 1 d .
C63 C 1.1742(6) -0.0357(3) 0.1727(5) 0.065(2) Uani 1 1 d .
H63 H 1.2325 -0.0426 0.1754 0.078 Uiso 1 1 calc R
C64 C 1.1070(6) -0.0390(3) 0.1076(4) 0.072(3) Uani 1 1 d .
H64 H 1.1190 -0.0471 0.0658 0.086 Uiso 1 1 calc R
C65 C 1.0222(6) -0.0308(3) 0.1009(4) 0.058(2) Uani 1 1 d .
H65 H 0.9751 -0.0349 0.0550 0.069 Uiso 1 1 calc R
C66 C 1.0040(4) -0.0164(2) 0.1612(3) 0.0382(16) Uani 1 1 d .
C67 C 1.2364(5) -0.0197(3) 0.3106(4) 0.0517(19) Uani 1 1 d .
H67 H 1.2095 -0.0264 0.3474 0.062 Uiso 1 1 calc R
C68 C 1.2773(5) 0.0325(3) 0.3263(5) 0.070(2) Uani 1 1 d .
H68A H 1.2877 0.0445 0.2837 0.104 Uiso 1 1 calc R
H68B H 1.3336 0.0313 0.3683 0.104 Uiso 1 1 calc R
H68C H 1.2364 0.0548 0.3368 0.104 Uiso 1 1 calc R
C69 C 1.3070(5) -0.0590(3) 0.3210(5) 0.074(3) Uani 1 1 d .
H69A H 1.2797 -0.0917 0.3145 0.110 Uiso 1 1 calc R
H69B H 1.3527 -0.0564 0.3701 0.110 Uiso 1 1 calc R
H69C H 1.3340 -0.0542 0.2851 0.110 Uiso 1 1 calc R
C70 C 0.9088(5) -0.0124(2) 0.1539(4) 0.0496(19) Uani 1 1 d .
H70 H 0.9076 -0.0051 0.2029 0.060 Uiso 1 1 calc R
C71 C 0.8562(6) -0.0608(3) 0.1245(5) 0.085(3) Uani 1 1 d .
H71A H 0.8617 -0.0700 0.0787 0.128 Uiso 1 1 calc R
H71B H 0.7936 -0.0556 0.1159 0.128 Uiso 1 1 calc R
H71C H 0.8802 -0.0871 0.1603 0.128 Uiso 1 1 calc R
C72 C 0.8577(5) 0.0297(3) 0.1001(5) 0.070(3) Uani 1 1 d .
H72A H 0.8817 0.0617 0.1210 0.104 Uiso 1 1 calc R
H72B H 0.7946 0.0281 0.0920 0.104 Uiso 1 1 calc R
H72C H 0.8648 0.0254 0.0536 0.104 Uiso 1 1 calc R
C73 C 0.3925(6) 0.2120(4) 0.3430(5) 0.077(3) Uani 1 1 d .
C74 C 0.3406(7) 0.2455(6) 0.2983(5) 0.097(4) Uani 1 1 d .
H74 H 0.2927 0.2346 0.2561 0.117 Uiso 1 1 calc R
C75 C 0.3533(8) 0.2954(5) 0.3105(6) 0.100(4) Uani 1 1 d .
H75 H 0.3149 0.3182 0.2771 0.121 Uiso 1 1 calc R
C76 C 0.4216(8) 0.3118(5) 0.3711(7) 0.098(4) Uani 1 1 d .
H76 H 0.4315 0.3461 0.3798 0.117 Uiso 1 1 calc R
C77 C 0.4748(7) 0.2786(6) 0.4184(6) 0.091(3) Uani 1 1 d .
H77 H 0.5222 0.2901 0.4605 0.109 Uiso 1 1 calc R
C78 C 0.4625(6) 0.2288(5) 0.4074(5) 0.081(3) Uani 1 1 d .
H78 H 0.4996 0.2061 0.4419 0.097 Uiso 1 1 calc R
C79 C 0.3817(8) 0.1578(5) 0.3343(7) 0.123(5) Uani 1 1 d .
H79A H 0.3342 0.1470 0.3497 0.184 Uiso 1 1 calc R
H79B H 0.4373 0.1416 0.3643 0.184 Uiso 1 1 calc R
H79C H 0.3665 0.1491 0.2831 0.184 Uiso 1 1 calc R
C80 C 0.9158(8) 0.2019(3) 0.6404(6) 0.129(6) Uani 1 1 d G
H80 H 0.9598 0.2216 0.6751 0.155 Uiso 1 1 calc R
C81 C 0.9180(6) 0.1510(3) 0.6481(4) 0.107(4) Uani 1 1 d G
C82 C 0.8536(8) 0.1222(3) 0.5973(6) 0.146(7) Uani 1 1 d G
H82 H 0.8551 0.0874 0.6026 0.175 Uiso 1 1 calc R
C83 C 0.7870(6) 0.1442(7) 0.5388(5) 0.179(10) Uani 1 1 d G
H83 H 0.7430 0.1245 0.5041 0.215 Uiso 1 1 calc R
C84 C 0.7848(7) 0.1950(7) 0.5310(6) 0.166(8) Uani 1 1 d G
H84 H 0.7393 0.2101 0.4910 0.200 Uiso 1 1 calc R
C85 C 0.8492(10) 0.2239(4) 0.5818(8) 0.182(8) Uani 1 1 d G
H85 H 0.8477 0.2586 0.5765 0.218 Uiso 1 1 calc R
C86 C 0.9826(11) 0.1292(6) 0.7057(8) 0.153(6) Uani 1 1 d .
H86A H 1.0322 0.1521 0.7268 0.230 Uiso 1 1 calc R
H86B H 1.0033 0.0995 0.6891 0.230 Uiso 1 1 calc R
H86C H 0.9587 0.1203 0.7425 0.230 Uiso 1 1 calc R
N1 N 0.5777(3) 0.05591(17) 0.1055(3) 0.0299(11) Uani 1 1 d .
N2 N 1.0618(3) 0.00632(16) 0.2914(3) 0.0305(12) Uani 1 1 d .
N3 N 0.8391(3) 0.19974(15) 0.3312(3) 0.0257(10) Uani 1 1 d .
N4 N 0.9035(3) 0.20233(15) 0.1166(3) 0.0257(10) Uani 1 1 d .
O1 O 0.9203(3) 0.13242(13) 0.2711(2) 0.0285(9) Uani 1 1 d .
O2 O 0.9882(3) 0.23021(14) 0.2721(2) 0.0342(10) Uani 1 1 d .
O3 O 0.7929(3) 0.25743(13) 0.1972(2) 0.0352(10) Uani 1 1 d .
O4 O 0.7736(2) 0.15663(13) 0.1534(2) 0.0267(9) Uani 1 1 d .
Zr1 Zr 0.87180(4) 0.200994(18) 0.22471(3) 0.02426(18) Uani 1 1 d .

loop_
_atom_site_aniso_label
_atom_site_aniso_U_11
_atom_site_aniso_U_22
_atom_site_aniso_U_33
_atom_site_aniso_U_23
_atom_site_aniso_U_13
_atom_site_aniso_U_12
C1 0.024(3) 0.022(3) 0.024(3) -0.004(2) 0.011(3) -0.004(2)
C2 0.027(3) 0.025(3) 0.027(3) -0.006(2) 0.010(3) -0.002(2)
C3 0.047(4) 0.023(3) 0.040(4) 0.003(3) 0.012(3) 0.007(3)
C4 0.063(5) 0.028(3) 0.033(4) 0.002(3) 0.018(3) 0.003(3)
C5 0.055(4) 0.034(3) 0.029(3) -0.007(3) 0.020(3) 0.000(3)
C6 0.040(4) 0.018(3) 0.035(3) 0.000(2) 0.020(3) -0.002(3)
C7 0.041(4) 0.027(3) 0.034(3) -0.006(3) 0.023(3) -0.002(3)
C8 0.042(4) 0.019(3) 0.047(4) -0.004(3) 0.030(3) -0.001(3)
C9 0.032(4) 0.028(3) 0.046(4) -0.004(3) 0.021(3) -0.001(3)
C10 0.040(4) 0.032(3) 0.067(5) -0.014(3) 0.028(4) -0.002(3)
C11 0.064(5) 0.029(3) 0.084(6) -0.012(4) 0.051(5) 0.006(4)
C12 0.050(5) 0.024(3) 0.053(4) -0.013(3) 0.024(4) -0.001(3)
C13 0.040(4) 0.022(3) 0.042(4) -0.007(3) 0.018(3) 0.000(3)
C14 0.040(4) 0.029(3) 0.080(5) -0.016(3) 0.033(4) -0.006(3)
C15 0.041(5) 0.038(4) 0.072(5) -0.017(4) 0.021(4) -0.012(3)
C16 0.062(5) 0.027(3) 0.090(6) -0.004(4) 0.033(5) -0.009(3)
C17 0.045(4) 0.025(3) 0.049(4) -0.014(3) 0.020(3) -0.009(3)
C18 0.048(5) 0.053(5) 0.066(5) -0.008(4) 0.010(4) -0.006(4)
C19 0.065(5) 0.033(4) 0.085(6) -0.007(4) 0.035(5) -0.011(4)
C20 0.040(4) 0.030(3) 0.090(6) 0.012(4) 0.033(4) 0.009(3)
C21 0.095(7) 0.044(5) 0.085(7) -0.010(4) 0.009(5) 0.033(5)
C22 0.064(6) 0.069(6) 0.072(6) -0.021(5) -0.005(5) 0.020(5)
C23 0.040(5) 0.126(9) 0.093(8) 0.033(7) 0.006(5) -0.021(5)
C24 0.031(4) 0.043(4) 0.038(4) -0.009(3) 0.012(3) -0.011(3)
C25 0.049(6) 0.073(6) 0.147(10) -0.054(6) 0.026(6) -0.020(5)
C26 0.032(4) 0.033(3) 0.029(3) 0.002(2) 0.019(3) -0.008(3)
C27 0.047(4) 0.033(3) 0.044(4) 0.003(3) 0.027(3) -0.007(3)
C28 0.048(5) 0.042(4) 0.063(5) -0.001(4) 0.031(4) -0.017(4)
C29 0.037(4) 0.071(5) 0.063(5) 0.006(4) 0.031(4) -0.015(4)
C30 0.036(4) 0.058(4) 0.051(4) 0.001(4) 0.022(3) -0.007(4)
C31 0.025(3) 0.044(4) 0.032(3) 0.005(3) 0.011(3) -0.003(3)
C32 0.051(5) 0.029(3) 0.069(5) 0.008(3) 0.037(4) -0.006(3)
C33 0.088(7) 0.051(5) 0.095(7) -0.008(5) 0.051(6) -0.010(5)
C34 0.066(6) 0.057(5) 0.070(6) 0.010(4) 0.021(5) 0.014(4)
C35 0.026(4) 0.051(4) 0.033(4) 0.004(3) 0.013(3) 0.006(3)
C36 0.077(6) 0.052(4) 0.045(4) -0.002(4) 0.021(4) 0.009(4)
C37 0.050(5) 0.063(5) 0.053(5) 0.009(4) 0.024(4) 0.016(4)
C38 0.031(4) 0.027(3) 0.028(3) 0.006(2) 0.015(3) 0.004(3)
C39 0.024(3) 0.020(3) 0.031(3) 0.002(2) 0.012(3) 0.001(2)
C40 0.032(4) 0.029(3) 0.031(3) 0.003(2) 0.017(3) 0.008(3)
C41 0.025(3) 0.027(3) 0.028(3) 0.000(2) 0.008(3) 0.010(3)
C42 0.026(3) 0.018(3) 0.031(3) -0.002(2) 0.009(3) 0.006(2)
C43 0.022(3) 0.016(2) 0.031(3) 0.004(2) 0.012(3) 0.005(2)
C44 0.020(3) 0.018(2) 0.024(3) 0.000(2) 0.005(2) 0.000(2)
C45 0.040(4) 0.039(3) 0.034(4) -0.003(3) 0.013(3) 0.006(3)
C46 0.031(4) 0.021(3) 0.034(3) -0.001(2) 0.015(3) -0.001(3)
C47 0.038(4) 0.025(3) 0.033(3) 0.000(2) 0.011(3) -0.010(3)
C48 0.033(4) 0.028(3) 0.042(4) 0.000(3) 0.016(3) -0.011(3)
C49 0.043(4) 0.050(4) 0.041(4) -0.002(3) 0.016(3) -0.018(3)
C50 0.046(5) 0.066(5) 0.042(4) 0.007(4) 0.015(4) -0.026(4)
C51 0.061(5) 0.045(4) 0.040(4) 0.010(3) 0.012(4) -0.015(4)
C52 0.036(4) 0.029(3) 0.038(4) 0.003(3) 0.007(3) -0.009(3)
C53 0.031(4) 0.036(3) 0.044(4) 0.003(3) 0.015(3) -0.001(3)
C54 0.048(5) 0.043(4) 0.053(5) 0.007(3) 0.010(4) 0.000(4)
C55 0.045(5) 0.084(6) 0.058(5) 0.011(4) 0.020(4) 0.020(4)
C56 0.038(4) 0.031(3) 0.055(5) 0.007(3) 0.006(3) -0.002(3)
C57 0.062(6) 0.032(4) 0.102(7) 0.011(4) 0.007(5) 0.003(4)
C58 0.040(4) 0.038(4) 0.062(5) 0.010(3) 0.001(4) -0.003(3)
C59 0.093(7) 0.052(4) 0.037(4) 0.007(3) 0.017(4) 0.010(4)
C60 0.029(4) 0.029(3) 0.032(3) 0.001(2) 0.012(3) 0.002(3)
C61 0.041(4) 0.026(3) 0.046(4) -0.005(3) 0.022(3) 0.009(3)
C62 0.044(4) 0.043(4) 0.046(4) 0.000(3) 0.018(4) 0.017(3)
C63 0.067(6) 0.073(5) 0.074(6) 0.001(4) 0.049(5) 0.036(5)
C64 0.085(7) 0.091(6) 0.033(4) -0.003(4) 0.016(4) 0.048(5)
C65 0.074(6) 0.050(4) 0.041(4) -0.011(3) 0.012(4) 0.027(4)
C66 0.039(4) 0.028(3) 0.039(4) -0.007(3) 0.005(3) 0.012(3)
C67 0.038(4) 0.063(5) 0.063(5) 0.007(4) 0.029(4) 0.011(4)
C68 0.055(5) 0.086(6) 0.070(6) 0.005(5) 0.027(5) -0.003(5)
C69 0.046(5) 0.094(7) 0.074(6) 0.018(5) 0.015(4) 0.027(5)
C70 0.051(5) 0.030(3) 0.054(5) -0.009(3) 0.005(4) 0.004(3)
C71 0.057(6) 0.042(4) 0.121(8) -0.026(5) -0.005(5) 0.002(4)
C72 0.056(5) 0.054(5) 0.079(6) 0.008(4) 0.004(5) 0.026(4)
C73 0.059(6) 0.124(9) 0.060(6) -0.016(6) 0.036(5) -0.022(6)
C74 0.067(7) 0.154(12) 0.051(6) -0.003(7) 0.000(5) -0.017(8)
C75 0.105(10) 0.118(10) 0.074(8) 0.013(7) 0.030(7) 0.000(8)
C76 0.098(9) 0.129(10) 0.091(9) -0.038(8) 0.064(8) -0.036(8)
C77 0.068(7) 0.154(11) 0.063(7) -0.032(7) 0.039(6) -0.017(8)
C78 0.053(6) 0.152(10) 0.051(5) -0.025(6) 0.033(5) -0.012(6)
C79 0.107(9) 0.153(12) 0.122(10) -0.040(9) 0.059(8) -0.055(9)
C80 0.201(16) 0.085(8) 0.162(14) -0.054(8) 0.137(13) -0.080(10)
C81 0.145(11) 0.125(10) 0.076(8) -0.022(7) 0.071(8) -0.057(9)
C82 0.242(18) 0.148(11) 0.107(10) -0.078(9) 0.133(11) -0.135(12)
C83 0.180(18) 0.30(3) 0.106(13) -0.065(15) 0.114(13) -0.111(18)
C84 0.141(15) 0.28(3) 0.137(15) -0.019(16) 0.121(13) -0.029(15)
C85 0.148(16) 0.29(2) 0.182(19) 0.00(2) 0.143(15) -0.020(18)
C86 0.207(17) 0.155(14) 0.115(11) -0.016(10) 0.081(12) -0.034(12)
N1 0.029(3) 0.031(3) 0.032(3) 0.000(2) 0.014(2) -0.006(2)
N2 0.029(3) 0.025(2) 0.038(3) -0.004(2) 0.013(2) 0.000(2)
N3 0.029(3) 0.019(2) 0.039(3) -0.008(2) 0.023(2) -0.003(2)
N4 0.024(3) 0.021(2) 0.036(3) 0.001(2) 0.016(2) -0.002(2)
O1 0.036(2) 0.0235(19) 0.029(2) -0.0014(16) 0.0162(19) 0.0036(18)
O2 0.030(3) 0.035(2) 0.042(3) -0.0072(19) 0.019(2) -0.0092(19)
O3 0.035(3) 0.025(2) 0.050(3) -0.0002(19) 0.021(2) -0.0010(19)
O4 0.030(2) 0.0242(19) 0.031(2) -0.0030(16) 0.0170(19) -0.0048(17)
Zr1 0.0270(3) 0.0197(3) 0.0294(3) -0.0029(2) 0.0144(3) -0.0031(3)

loop_
_atom_type_symbol
_atom_type_description
_atom_type_scat_dispersion_real
_atom_type_scat_dispersion_imag
_atom_type_scat_source
C C 0.0033 0.0016 'International Tables Vol C Tables 4.2.6.8 and 6.1.1.4'
H H 0.0000 0.0000 'International Tables Vol C Tables 4.2.6.8 and 6.1.1.4'
N N 0.0061 0.0033 'International Tables Vol C Tables 4.2.6.8 and 6.1.1.4'
O O 0.0106 0.0060 'International Tables Vol C Tables 4.2.6.8 and 6.1.1.4'
Zr Zr -2.9673 0.5597 'International Tables Vol C Tables 4.2.6.8 and 6.1.1.4'

loop_
_geom_angle_atom_site_label_1
_geom_angle_atom_site_label_2
_geom_angle_atom_site_label_3
_geom_angle
O1 C1 C6 121.7(5)
O1 C1 C2 121.6(5)
C6 C1 C2 116.7(5)
C3 C2 C1 120.5(5)
C3 C2 C60 121.5(5)
C1 C2 C60 118.0(5)
C2 C3 C4 123.0(6)
C2 C3 H3 118.5
C4 C3 H3 118.5
C3 C4 C5 116.6(6)
C3 C4 C59 122.0(6)
C5 C4 C59 121.3(6)
C4 C5 C6 122.5(6)
C4 C5 H5 118.8
C6 C5 H5 118.8
C5 C6 C1 120.5(5)
C5 C6 C7 117.2(5)
C1 C6 C7 122.3(5)
N3 C7 C6 128.3(5)
N3 C7 H7 115.9
C6 C7 H7 115.9
C13 C8 C9 122.2(5)
C13 C8 N3 118.8(5)
C9 C8 N3 119.0(5)
C10 C9 C8 118.0(5)
C10 C9 C14 120.4(6)
C8 C9 C14 121.5(5)
C11 C10 C9 120.9(6)
C11 C10 H10 119.5
C9 C10 H10 119.5
C10 C11 C12 120.4(6)
C10 C11 H11 119.8
C12 C11 H11 119.8
C11 C12 C13 120.8(6)
C11 C12 H12 119.6
C13 C12 H12 119.6
C8 C13 C12 117.6(6)
C8 C13 C17 122.8(5)
C12 C13 C17 119.6(5)
C9 C14 C16 110.4(6)
C9 C14 C15 113.4(5)
C16 C14 C15 109.3(6)
C9 C14 H14 107.9
C16 C14 H14 107.9
C15 C14 H14 107.9
C14 C15 H15A 109.5
C14 C15 H15B 109.5
H15A C15 H15B 109.5
C14 C15 H15C 109.5
H15A C15 H15C 109.5
H15B C15 H15C 109.5
C14 C16 H16A 109.5
C14 C16 H16B 109.5
H16A C16 H16B 109.5
C14 C16 H16C 109.5
H16A C16 H16C 109.5
H16B C16 H16C 109.5
C13 C17 C19 111.8(6)
C13 C17 C18 111.1(6)
C19 C17 C18 110.4(6)
C13 C17 H17 107.8
C19 C17 H17 107.8
C18 C17 H17 107.8
C17 C18 H18A 109.5
C17 C18 H18B 109.5
H18A C18 H18B 109.5
C17 C18 H18C 109.5
H18A C18 H18C 109.5
H18B C18 H18C 109.5
C17 C19 H19A 109.5
C17 C19 H19B 109.5
H19A C19 H19B 109.5
C17 C19 H19C 109.5
H19A C19 H19C 109.5
H19B C19 H19C 109.5
O3 C20 C22 112.1(6)
O3 C20 C21 109.5(6)
C22 C20 C21 110.5(7)
O3 C20 H20 108.2
C22 C20 H20 108.2
C21 C20 H20 108.2
C20 C21 H21A 109.5
C20 C21 H21B 109.5
H21A C21 H21B 109.5
C20 C21 H21C 109.5
H21A C21 H21C 109.5
H21B C21 H21C 109.5
C20 C22 H22A 109.5
C20 C22 H22B 109.5
H22A C22 H22B 109.5
C20 C22 H22C 109.5
H22A C22 H22C 109.5
H22B C22 H22C 109.5
C24 C23 H23A 109.5
C24 C23 H23B 109.5
H23A C23 H23B 109.5
C24 C23 H23C 109.5
H23A C23 H23C 109.5
H23B C23 H23C 109.5
O2 C24 C25 110.6(6)
O2 C24 C23 111.6(5)
C25 C24 C23 112.8(7)
O2 C24 H24 107.2
C25 C24 H24 107.2
C23 C24 H24 107.2
C24 C25 H25A 109.5
C24 C25 H25B 109.5
H25A C25 H25B 109.5
C24 C25 H25C 109.5
H25A C25 H25C 109.5
H25B C25 H25C 109.5
C31 C26 C27 122.5(6)
C31 C26 N4 117.6(5)
C27 C26 N4 119.9(5)
C28 C27 C26 118.0(6)
C28 C27 C32 120.1(6)
C26 C27 C32 121.7(6)
C29 C28 C27 121.3(7)
C29 C28 H28 119.3
C27 C28 H28 119.3
C28 C29 C30 120.1(7)
C28 C29 H29 119.9
C30 C29 H29 119.9
C29 C30 C31 120.9(7)
C29 C30 H30 119.5
C31 C30 H30 119.5
C26 C31 C30 117.1(6)
C26 C31 C35 123.0(5)
C30 C31 C35 119.9(6)
C27 C32 C34 110.0(6)
C27 C32 C33 112.7(6)
C34 C32 C33 111.2(6)
C27 C32 H32 107.6
C34 C32 H32 107.6
C33 C32 H32 107.6
C32 C33 H33A 109.5
C32 C33 H33B 109.5
H33A C33 H33B 109.5
C32 C33 H33C 109.5
H33A C33 H33C 109.5
H33B C33 H33C 109.5
C32 C34 H34A 109.5
C32 C34 H34B 109.5
H34A C34 H34B 109.5
C32 C34 H34C 109.5
H34A C34 H34C 109.5
H34B C34 H34C 109.5
C31 C35 C37 112.4(5)
C31 C35 C36 112.2(5)
C37 C35 C36 108.7(5)
C31 C35 H35 107.8
C37 C35 H35 107.8
C36 C35 H35 107.8
C35 C36 H36A 109.5
C35 C36 H36B 109.5
H36A C36 H36B 109.5
C35 C36 H36C 109.5
H36A C36 H36C 109.5
H36B C36 H36C 109.5
C35 C37 H37A 109.5
C35 C37 H37B 109.5
H37A C37 H37B 109.5
C35 C37 H37C 109.5
H37A C37 H37C 109.5
H37B C37 H37C 109.5
N4 C38 C39 127.7(5)
N4 C38 H38 116.1
C39 C38 H38 116.1
C40 C39 C44 119.4(5)
C40 C39 C38 117.4(5)
C44 C39 C38 123.2(5)
C41 C40 C39 122.0(5)
C41 C40 H40 119.0
C39 C40 H40 119.0
C42 C41 C40 116.8(5)
C42 C41 C45 121.5(5)
C40 C41 C45 121.6(6)
C43 C42 C41 123.2(5)
C43 C42 H42 118.4
C41 C42 H42 118.4
C42 C43 C44 119.9(5)
C42 C43 C46 121.5(5)
C44 C43 C46 118.6(5)
O4 C44 C43 120.7(5)
O4 C44 C39 120.6(5)
C43 C44 C39 118.6(5)
C41 C45 H45A 109.5
C41 C45 H45B 109.5
H45A C45 H45B 109.5
C41 C45 H45C 109.5
H45A C45 H45C 109.5
H45B C45 H45C 109.5
N1 C46 C43 121.9(5)
N1 C46 H46 119.1
C43 C46 H46 119.1
C52 C47 C48 121.7(6)
C52 C47 N1 120.9(6)
C48 C47 N1 117.3(5)
C49 C48 C47 118.7(6)
C49 C48 C53 121.8(6)
C47 C48 C53 119.6(5)
C50 C49 C48 120.4(7)
C50 C49 H49 119.8
C48 C49 H49 119.8
C49 C50 C51 119.8(7)
C49 C50 H50 120.1
C51 C50 H50 120.1
C52 C51 C50 122.1(7)
C52 C51 H51 118.9
C50 C51 H51 118.9
C51 C52 C47 117.2(6)
C51 C52 C56 121.5(6)
C47 C52 C56 121.4(6)
C48 C53 C54 109.9(5)
C48 C53 C55 114.8(6)
C54 C53 C55 111.6(6)
C48 C53 H53 106.7
C54 C53 H53 106.7
C55 C53 H53 106.7
C53 C54 H54A 109.5
C53 C54 H54B 109.5
H54A C54 H54B 109.5
C53 C54 H54C 109.5
H54A C54 H54C 109.5
H54B C54 H54C 109.5
C53 C55 H55A 109.5
C53 C55 H55B 109.5
H55A C55 H55B 109.5
C53 C55 H55C 109.5
H55A C55 H55C 109.5
H55B C55 H55C 109.5
C52 C56 C58 112.1(6)
C52 C56 C57 112.5(6)
C58 C56 C57 108.4(6)
C52 C56 H56 107.9
C58 C56 H56 107.9
C57 C56 H56 107.9
C56 C57 H57A 109.5
C56 C57 H57B 109.5
H57A C57 H57B 109.5
C56 C57 H57C 109.5
H57A C57 H57C 109.5
H57B C57 H57C 109.5
C56 C58 H58A 109.5
C56 C58 H58B 109.5
H58A C58 H58B 109.5
C56 C58 H58C 109.5
H58A C58 H58C 109.5
H58B C58 H58C 109.5
C4 C59 H59A 109.5
C4 C59 H59B 109.5
H59A C59 H59B 109.5
C4 C59 H59C 109.5
H59A C59 H59C 109.5
H59B C59 H59C 109.5
N2 C60 C2 122.9(5)
N2 C60 H60 118.5
C2 C60 H60 118.5
C66 C61 C62 122.6(6)
C66 C61 N2 122.1(6)
C62 C61 N2 115.2(6)
C63 C62 C61 114.3(6)
C63 C62 C67 124.3(7)
C61 C62 C67 121.4(6)
C64 C63 C62 123.3(7)
C64 C63 H63 118.4
C62 C63 H63 118.4
C63 C64 C65 120.9(8)
C63 C64 H64 119.6
C65 C64 H64 119.6
C64 C65 C66 120.2(7)
C64 C65 H65 119.9
C66 C65 H65 119.9
C61 C66 C65 118.4(6)
C61 C66 C70 122.4(6)
C65 C66 C70 119.0(6)
C62 C67 C69 112.4(6)
C62 C67 C68 111.5(6)
C69 C67 C68 111.6(6)
C62 C67 H67 107.0
C69 C67 H67 107.0
C68 C67 H67 107.0
C67 C68 H68A 109.5
C67 C68 H68B 109.5
H68A C68 H68B 109.5
C67 C68 H68C 109.5
H68A C68 H68C 109.5
H68B C68 H68C 109.5
C67 C69 H69A 109.5
C67 C69 H69B 109.5
H69A C69 H69B 109.5
C67 C69 H69C 109.5
H69A C69 H69C 109.5
H69B C69 H69C 109.5
C66 C70 C71 112.0(6)
C66 C70 C72 112.3(6)
C71 C70 C72 106.5(6)
C66 C70 H70 108.6
C71 C70 H70 108.6
C72 C70 H70 108.6
C70 C71 H71A 109.5
C70 C71 H71B 109.5
H71A C71 H71B 109.5
C70 C71 H71C 109.5
H71A C71 H71C 109.5
H71B C71 H71C 109.5
C70 C72 H72A 109.5
C70 C72 H72B 109.5
H72A C72 H72B 109.5
C70 C72 H72C 109.5
H72A C72 H72C 109.5
H72B C72 H72C 109.5
C74 C73 C78 118.0(11)
C74 C73 C79 125.8(11)
C78 C73 C79 116.1(11)
C73 C74 C75 122.7(10)
C73 C74 H74 118.6
C75 C74 H74 118.6
C76 C75 C74 119.6(12)
C76 C75 H75 120.2
C74 C75 H75 120.2
C77 C76 C75 119.2(12)
C77 C76 H76 120.4
C75 C76 H76 120.4
C76 C77 C78 122.0(11)
C76 C77 H77 119.0
C78 C77 H77 119.0
C77 C78 C73 118.5(11)
C77 C78 H78 120.8
C73 C78 H78 120.8
C73 C79 H79A 109.5
C73 C79 H79B 109.5
H79A C79 H79B 109.5
C73 C79 H79C 109.5
H79A C79 H79C 109.5
H79B C79 H79C 109.5
C81 C80 C85 120.0
C81 C80 H80 120.0
C85 C80 H80 120.0
C86 C81 C80 120.3(11)
C86 C81 C82 119.6(11)
C80 C81 C82 120.0
C81 C82 C83 120.0
C81 C82 H82 120.0
C83 C82 H82 120.0
C84 C83 C82 120.0
C84 C83 H83 120.0
C82 C83 H83 120.0
C85 C84 C83 120.0
C85 C84 H84 120.0
C83 C84 H84 120.0
C84 C85 C80 120.0
C84 C85 H85 120.0
C80 C85 H85 120.0
C81 C86 H86A 109.5
C81 C86 H86B 109.5
H86A C86 H86B 109.5
C81 C86 H86C 109.5
H86A C86 H86C 109.5
H86B C86 H86C 109.5
C46 N1 C47 116.1(5)
C60 N2 C61 116.7(5)
C7 N3 C8 112.7(5)
C7 N3 Zr1 125.2(4)
C8 N3 Zr1 121.4(4)
C38 N4 C26 113.0(5)
C38 N4 Zr1 127.2(4)
C26 N4 Zr1 119.8(3)
C1 O1 Zr1 137.8(3)
C24 O2 Zr1 158.0(4)
C20 O3 Zr1 148.8(4)
C44 O4 Zr1 144.0(4)
O2 Zr1 O3 103.61(16)
O2 Zr1 O4 158.23(16)
O3 Zr1 O4 90.53(16)
O2 Zr1 O1 90.79(16)
O3 Zr1 O1 157.63(16)
O4 Zr1 O1 81.29(14)
O2 Zr1 N3 94.76(16)
O3 Zr1 N3 85.01(17)
O4 Zr1 N3 102.99(15)
O1 Zr1 N3 76.70(15)
O2 Zr1 N4 85.65(16)
O3 Zr1 N4 94.67(16)
O4 Zr1 N4 76.66(15)
O1 Zr1 N4 103.53(15)
N3 Zr1 N4 179.53(16)

loop_
_geom_bond_atom_site_label_1
_geom_bond_atom_site_label_2
_geom_bond_distance
C1 O1 1.298(6)
C1 C6 1.410(7)
C1 C2 1.428(7)
C2 C3 1.379(8)
C2 C60 1.463(8)
C3 C4 1.387(9)
C3 H3 0.9500
C4 C5 1.388(9)
C4 C59 1.531(9)
C5 C6 1.401(8)
C5 H5 0.9500
C6 C7 1.445(8)
C7 N3 1.282(7)
C7 H7 0.9500
C8 C13 1.400(8)
C8 C9 1.414(8)
C8 N3 1.456(7)
C9 C10 1.388(8)
C9 C14 1.527(8)
C10 C11 1.381(9)
C10 H10 0.9500
C11 C12 1.396(10)
C11 H11 0.9500
C12 C13 1.402(8)
C12 H12 0.9500
C13 C17 1.514(9)
C14 C16 1.528(10)
C14 C15 1.533(9)
C14 H14 1.0000
C15 H15A 0.9800
C15 H15B 0.9800
C15 H15C 0.9800
C16 H16A 0.9800
C16 H16B 0.9800
C16 H16C 0.9800
C17 C19 1.521(9)
C17 C18 1.537(10)
C17 H17 1.0000
C18 H18A 0.9800
C18 H18B 0.9800
C18 H18C 0.9800
C19 H19A 0.9800
C19 H19B 0.9800
C19 H19C 0.9800
C20 O3 1.436(8)
C20 C22 1.468(11)
C20 C21 1.508(9)
C20 H20 1.0000
C21 H21A 0.9800
C21 H21B 0.9800
C21 H21C 0.9800
C22 H22A 0.9800
C22 H22B 0.9800
C22 H22C 0.9800
C23 C24 1.481(10)
C23 H23A 0.9800
C23 H23B 0.9800
C23 H23C 0.9800
C24 O2 1.414(7)
C24 C25 1.477(9)
C24 H24 1.0000
C25 H25A 0.9800
C25 H25B 0.9800
C25 H25C 0.9800
C26 C31 1.397(8)
C26 C27 1.400(8)
C26 N4 1.464(7)
C27 C28 1.379(9)
C27 C32 1.522(9)
C28 C29 1.378(10)
C28 H28 0.9500
C29 C30 1.386(10)
C29 H29 0.9500
C30 C31 1.403(9)
C30 H30 0.9500
C31 C35 1.522(9)
C32 C34 1.530(10)
C32 C33 1.533(10)
C32 H32 1.0000
C33 H33A 0.9800
C33 H33B 0.9800
C33 H33C 0.9800
C34 H34A 0.9800
C34 H34B 0.9800
C34 H34C 0.9800
C35 C37 1.537(9)
C35 C36 1.549(9)
C35 H35 1.0000
C36 H36A 0.9800
C36 H36B 0.9800
C36 H36C 0.9800
C37 H37A 0.9800
C37 H37B 0.9800
C37 H37C 0.9800
C38 N4 1.308(7)
C38 C39 1.437(8)
C38 H38 0.9500
C39 C40 1.413(8)
C39 C44 1.423(8)
C40 C41 1.399(8)
C40 H40 0.9500
C41 C42 1.394(8)
C41 C45 1.499(8)
C42 C43 1.390(7)
C42 H42 0.9500
C43 C44 1.403(7)
C43 C46 1.468(8)
C44 O4 1.319(6)
C45 H45A 0.9800
C45 H45B 0.9800
C45 H45C 0.9800
C46 N1 1.271(7)
C46 H46 0.9500
C47 C52 1.410(8)
C47 C48 1.421(9)
C47 N1 1.423(7)
C48 C49 1.392(9)
C48 C53 1.516(8)
C49 C50 1.390(9)
C49 H49 0.9500
C50 C51 1.399(10)
C50 H50 0.9500
C51 C52 1.391(9)
C51 H51 0.9500
C52 C56 1.498(9)
C53 C54 1.524(9)
C53 C55 1.532(9)
C53 H53 1.0000
C54 H54A 0.9800
C54 H54B 0.9800
C54 H54C 0.9800
C55 H55A 0.9800
C55 H55B 0.9800
C55 H55C 0.9800
C56 C58 1.528(9)
C56 C57 1.536(9)
C56 H56 1.0000
C57 H57A 0.9800
C57 H57B 0.9800
C57 H57C 0.9800
C58 H58A 0.9800
C58 H58B 0.9800
C58 H58C 0.9800
C59 H59A 0.9800
C59 H59B 0.9800
C59 H59C 0.9800
C60 N2 1.280(7)
C60 H60 0.9500
C61 C66 1.382(9)
C61 C62 1.419(9)
C61 N2 1.443(8)
C62 C63 1.407(10)
C62 C67 1.502(10)
C63 C64 1.344(11)
C63 H63 0.9500
C64 C65 1.356(11)
C64 H64 0.9500
C65 C66 1.395(9)
C65 H65 0.9500
C66 C70 1.509(10)
C67 C69 1.527(10)
C67 C68 1.550(11)
C67 H67 1.0000
C68 H68A 0.9800
C68 H68B 0.9800
C68 H68C 0.9800
C69 H69A 0.9800
C69 H69B 0.9800
C69 H69C 0.9800
C70 C71 1.559(9)
C70 C72 1.571(9)
C70 H70 1.0000
C71 H71A 0.9800
C71 H71B 0.9800
C71 H71C 0.9800
C72 H72A 0.9800
C72 H72B 0.9800
C72 H72C 0.9800
C73 C74 1.328(14)
C73 C78 1.430(13)
C73 C79 1.485(14)
C74 C75 1.380(15)
C74 H74 0.9500
C75 C76 1.368(15)
C75 H75 0.9500
C76 C77 1.354(15)
C76 H76 0.9500
C77 C78 1.374(14)
C77 H77 0.9500
C78 H78 0.9500
C79 H79A 0.9800
C79 H79B 0.9800
C79 H79C 0.9800
C80 C81 1.3900
C80 C85 1.3900
C80 H80 0.9500
C81 C86 1.362(15)
C81 C82 1.3900
C82 C83 1.3900
C82 H82 0.9500
C83 C84 1.3900
C83 H83 0.9500
C84 C85 1.3900
C84 H84 0.9500
C85 H85 0.9500
C86 H86A 0.9800
C86 H86B 0.9800
C86 H86C 0.9800
N3 Zr1 2.371(5)
N4 Zr1 2.392(5)
O1 Zr1 2.097(4)
O2 Zr1 1.941(4)
O3 Zr1 1.943(4)
O4 Zr1 2.075(4)

loop_
_geom_torsion_atom_site_label_1
_geom_torsion_atom_site_label_2
_geom_torsion_atom_site_label_3
_geom_torsion_atom_site_label_4
_geom_torsion
O1 C1 C2 C3 177.5(5)
C6 C1 C2 C3 -4.3(8)
O1 C1 C2 C60 -0.3(8)
C6 C1 C2 C60 178.0(5)
C1 C2 C3 C4 1.4(9)
C60 C2 C3 C4 179.1(6)
C2 C3 C4 C5 2.4(10)
C2 C3 C4 C59 -179.2(6)
C3 C4 C5 C6 -3.4(10)
C59 C4 C5 C6 178.2(6)
C4 C5 C6 C1 0.6(9)
C4 C5 C6 C7 178.4(6)
O1 C1 C6 C5 -178.5(5)
C2 C1 C6 C5 3.3(8)
O1 C1 C6 C7 3.8(8)
C2 C1 C6 C7 -174.5(5)
C5 C6 C7 N3 174.7(6)
C1 C6 C7 N3 -7.5(9)
C13 C8 C9 C10 -2.1(10)
N3 C8 C9 C10 175.9(6)
C13 C8 C9 C14 -179.6(6)
N3 C8 C9 C14 -1.6(9)
C8 C9 C10 C11 -0.9(10)
C14 C9 C10 C11 176.6(7)
C9 C10 C11 C12 3.4(11)
C10 C11 C12 C13 -3.0(11)
C9 C8 C13 C12 2.5(10)
N3 C8 C13 C12 -175.5(6)
C9 C8 C13 C17 -176.1(6)
N3 C8 C13 C17 5.9(9)
C11 C12 C13 C8 0.0(10)
C11 C12 C13 C17 178.6(6)
C10 C9 C14 C16 -83.6(8)
C8 C9 C14 C16 93.9(7)
C10 C9 C14 C15 39.4(9)
C8 C9 C14 C15 -143.1(7)
C8 C13 C17 C19 123.4(7)
C12 C13 C17 C19 -55.1(8)
C8 C13 C17 C18 -112.7(7)
C12 C13 C17 C18 68.8(8)
C31 C26 C27 C28 1.6(10)
N4 C26 C27 C28 -178.3(6)
C31 C26 C27 C32 177.1(6)
N4 C26 C27 C32 -2.8(9)
C26 C27 C28 C29 -1.4(11)
C32 C27 C28 C29 -177.0(7)
C27 C28 C29 C30 1.8(12)
C28 C29 C30 C31 -2.2(11)
C27 C26 C31 C30 -2.0(9)
N4 C26 C31 C30 177.9(5)
C27 C26 C31 C35 178.0(6)
N4 C26 C31 C35 -2.1(8)
C29 C30 C31 C26 2.3(10)
C29 C30 C31 C35 -177.7(6)
C28 C27 C32 C34 78.3(8)
C26 C27 C32 C34 -97.1(7)
C28 C27 C32 C33 -46.5(9)
C26 C27 C32 C33 138.1(7)
C26 C31 C35 C37 -136.0(6)
C30 C31 C35 C37 43.9(8)
C26 C31 C35 C36 101.1(7)
C30 C31 C35 C36 -79.0(8)
N4 C38 C39 C40 -175.7(5)
N4 C38 C39 C44 3.0(9)
C44 C39 C40 C41 -1.1(8)
C38 C39 C40 C41 177.5(5)
C39 C40 C41 C42 -0.6(8)
C39 C40 C41 C45 -178.4(5)
C40 C41 C42 C43 1.0(8)
C45 C41 C42 C43 178.9(5)
C41 C42 C43 C44 0.3(8)
C41 C42 C43 C46 -177.6(5)
C42 C43 C44 O4 -179.2(5)
C46 C43 C44 O4 -1.3(7)
C42 C43 C44 C39 -2.0(7)
C46 C43 C44 C39 175.9(5)
C40 C39 C44 O4 179.6(5)
C38 C39 C44 O4 1.0(8)
C40 C39 C44 C43 2.4(7)
C38 C39 C44 C43 -176.2(5)
C42 C43 C46 N1 11.7(8)
C44 C43 C46 N1 -166.2(5)
C52 C47 C48 C49 3.9(9)
N1 C47 C48 C49 179.9(5)
C52 C47 C48 C53 -177.7(5)
N1 C47 C48 C53 -1.6(8)
C47 C48 C49 C50 -3.4(9)
C53 C48 C49 C50 178.2(6)
C48 C49 C50 C51 0.5(10)
C49 C50 C51 C52 2.2(11)
C50 C51 C52 C47 -1.7(10)
C50 C51 C52 C56 179.2(6)
C48 C47 C52 C51 -1.4(9)
N1 C47 C52 C51 -177.3(5)
C48 C47 C52 C56 177.8(5)
N1 C47 C52 C56 1.9(8)
C49 C48 C53 C54 -107.5(7)
C47 C48 C53 C54 74.1(7)
C49 C48 C53 C55 19.3(9)
C47 C48 C53 C55 -159.1(6)
C51 C52 C56 C58 -79.5(7)
C47 C52 C56 C58 101.4(7)
C51 C52 C56 C57 43.0(9)
C47 C52 C56 C57 -136.1(7)
C3 C2 C60 N2 14.1(9)
C1 C2 C60 N2 -168.1(5)
C66 C61 C62 C63 7.1(10)
N2 C61 C62 C63 -176.3(6)
C66 C61 C62 C67 -174.4(7)
N2 C61 C62 C67 2.1(9)
C61 C62 C63 C64 -3.2(12)
C67 C62 C63 C64 178.5(8)
C62 C63 C64 C65 -1.8(14)
C63 C64 C65 C66 3.2(13)
C62 C61 C66 C65 -6.1(10)
N2 C61 C66 C65 177.6(6)
C62 C61 C66 C70 168.5(6)
N2 C61 C66 C70 -7.8(9)
C64 C65 C66 C61 0.7(11)
C64 C65 C66 C70 -174.1(7)
C63 C62 C67 C69 -35.1(11)
C61 C62 C67 C69 146.6(7)
C63 C62 C67 C68 91.0(9)
C61 C62 C67 C68 -87.2(8)
C61 C66 C70 C71 -120.4(7)
C65 C66 C70 C71 54.2(9)
C61 C66 C70 C72 119.8(7)
C65 C66 C70 C72 -65.6(8)
C78 C73 C74 C75 2.1(16)
C79 C73 C74 C75 178.5(10)
C73 C74 C75 C76 -0.3(18)
C74 C75 C76 C77 -0.8(17)
C75 C76 C77 C78 0.1(16)
C76 C77 C78 C73 1.6(14)
C74 C73 C78 C77 -2.7(13)
C79 C73 C78 C77 -179.5(9)
C85 C80 C81 C86 -179.5(11)
C85 C80 C81 C82 0.0
C86 C81 C82 C83 179.5(10)
C80 C81 C82 C83 0.0
C81 C82 C83 C84 0.0
C82 C83 C84 C85 0.0
C83 C84 C85 C80 0.0
C81 C80 C85 C84 0.0
C43 C46 N1 C47 178.1(5)
C52 C47 N1 C46 -77.2(7)
C48 C47 N1 C46 106.7(6)
C2 C60 N2 C61 -179.1(5)
C66 C61 N2 C60 -60.2(8)
C62 C61 N2 C60 123.3(6)
C6 C7 N3 C8 178.0(6)
C6 C7 N3 Zr1 -11.7(8)
C13 C8 N3 C7 81.9(7)
C9 C8 N3 C7 -96.1(7)
C13 C8 N3 Zr1 -88.8(6)
C9 C8 N3 Zr1 93.2(6)
C39 C38 N4 C26 172.4(5)
C39 C38 N4 Zr1 -8.8(8)
C31 C26 N4 C38 -79.6(6)
C27 C26 N4 C38 100.3(6)
C31 C26 N4 Zr1 101.5(5)
C27 C26 N4 Zr1 -78.6(6)
C6 C1 O1 Zr1 25.8(8)
C2 C1 O1 Zr1 -156.0(4)
C25 C24 O2 Zr1 177.5(9)
C23 C24 O2 Zr1 -56.0(13)
C22 C20 O3 Zr1 -71.3(10)
C21 C20 O3 Zr1 165.7(7)
C43 C44 O4 Zr1 180.0(4)
C39 C44 O4 Zr1 2.9(9)
C24 O2 Zr1 O3 -162.9(10)
C24 O2 Zr1 O4 -33.7(13)
C24 O2 Zr1 O1 34.4(10)
C24 O2 Zr1 N3 111.1(10)
C24 O2 Zr1 N4 -69.2(10)
C20 O3 Zr1 O2 178.7(8)
C20 O3 Zr1 O4 15.4(8)
C20 O3 Zr1 O1 -52.6(10)
C20 O3 Zr1 N3 -87.6(8)
C20 O3 Zr1 N4 92.0(8)
C44 O4 Zr1 O2 -42.3(8)
C44 O4 Zr1 O3 88.9(6)
C44 O4 Zr1 O1 -112.0(6)
C44 O4 Zr1 N3 173.9(5)
C44 O4 Zr1 N4 -5.8(5)
C1 O1 Zr1 O2 62.4(5)
C1 O1 Zr1 O3 -68.3(7)
C1 O1 Zr1 O4 -138.0(5)
C1 O1 Zr1 N3 -32.4(5)
C1 O1 Zr1 N4 148.1(5)
C7 N3 Zr1 O2 -67.0(5)
C8 N3 Zr1 O2 102.5(4)
C7 N3 Zr1 O3 -170.3(5)
C8 N3 Zr1 O3 -0.8(4)
C7 N3 Zr1 O4 100.3(4)
C8 N3 Zr1 O4 -90.2(4)
C7 N3 Zr1 O1 22.7(4)
C8 N3 Zr1 O1 -167.8(4)
C7 N3 Zr1 N4 142(17)
C8 N3 Zr1 N4 -48(17)
C38 N4 Zr1 O2 175.1(5)
C26 N4 Zr1 O2 -6.1(4)
C38 N4 Zr1 O3 -81.6(4)
C26 N4 Zr1 O3 97.2(4)
C38 N4 Zr1 O4 7.9(4)
C26 N4 Zr1 O4 -173.4(4)
C38 N4 Zr1 O1 85.3(5)
C26 N4 Zr1 O1 -95.9(4)
C38 N4 Zr1 N3 -34(17)
C26 N4 Zr1 N3 145(29)
